data_7239876
loop_
_publ_author_name
'Xu, Xiaobo'
'Xia, Chengcai'
'Li, Xiaojun'
'Sun, Jian'
'Hao, Liqiang'

_publ_section_title
;
 Visible-light-induced aerobic C3--H fluoroalkoxylation of
 quinoxalin-2(1H)-ones with fluoroalkyl alcohols
;
_journal_issue 4
_journal_name_full 'RSC Advances'
_journal_page_first 2016
_journal_page_last 2026
_journal_paper_doi 10.1039/C9RA10194B
_journal_volume 10
_journal_year 2020
_chemical_formula_moiety 'C17 H12 Br F3 N2 O2'
_chemical_formula_sum 'C17 H12 Br F3 N2 O2'
_chemical_formula_weight 413.20
_space_group_crystal_system monoclinic
_space_group_IT_number 15
_space_group_name_Hall '-C 2yc'
_space_group_name_H-M_alt 'C 1 2/c 1'
_atom_sites_solution_hydrogens geom
_atom_sites_solution_primary dual
_audit_creation_date 2019-04-18
_audit_creation_method
;
Olex2 1.2
(compiled 2018.05.29 svn.r3508 for OlexSys, GUI svn.r5506)
;
_audit_update_record
;
2019-10-12 deposited with the CCDC.	2020-01-06 downloaded from the CCDC.
;
_cell_angle_alpha 90
_cell_angle_beta 113.421(2)
_cell_angle_gamma 90
_cell_formula_units_Z 8
_cell_length_a 15.949(2)
_cell_length_b 9.0933(12)
_cell_length_c 25.010(3)
_cell_measurement_reflns_used 2138
_cell_measurement_temperature 296.15
_cell_measurement_theta_max 23.129
_cell_measurement_theta_min 2.600
_cell_volume 3328.3(7)
_computing_cell_refinement 'SAINT v8.34A (Bruker, 2013)'
_computing_data_reduction 'SAINT v8.34A (Bruker, 2013)'
_computing_molecular_graphics 'Olex2 (Dolomanov et al., 2009)'
_computing_publication_material 'Olex2 (Dolomanov et al., 2009)'
_computing_structure_refinement 'ShelXL (Sheldrick, 2015)'
_computing_structure_solution 'ShelXT (Sheldrick, 2015)'
_diffrn_ambient_temperature 296.15
_diffrn_measured_fraction_theta_full 0.999
_diffrn_measured_fraction_theta_max 0.978
_diffrn_measurement_device_type 'CCD Area Detector'
_diffrn_radiation_type MoK\a
_diffrn_radiation_wavelength 0.71073
_diffrn_reflns_av_R_equivalents 0.0317
_diffrn_reflns_av_unetI/netI 0.0452
_diffrn_reflns_Laue_measured_fraction_full 0.999
_diffrn_reflns_Laue_measured_fraction_max 0.978
_diffrn_reflns_limit_h_max 20
_diffrn_reflns_limit_h_min -20
_diffrn_reflns_limit_k_max 11
_diffrn_reflns_limit_k_min -11
_diffrn_reflns_limit_l_max 25
_diffrn_reflns_limit_l_min -32
_diffrn_reflns_number 9770
_diffrn_reflns_point_group_measured_fraction_full 0.999
_diffrn_reflns_point_group_measured_fraction_max 0.978
_diffrn_reflns_theta_full 25.242
_diffrn_reflns_theta_max 27.620
_diffrn_reflns_theta_min 2.600
_exptl_absorpt_coefficient_mu 2.515
_exptl_absorpt_correction_T_max 0.7456
_exptl_absorpt_correction_T_min 0.6008
_exptl_absorpt_correction_type multi-scan
_exptl_absorpt_process_details
'SADABS-2014/3 (Bruker,2014/3) was used for absorption correction. wR2(int) was 0.0592 before and 0.0324 after correction. The Ratio of minimum to maximum transmission is 0.8058. The \l/2 correction factor is 0.00150.'
_exptl_crystal_colour colourless
_exptl_crystal_colour_primary colourless
_exptl_crystal_density_diffrn 1.649
_exptl_crystal_description block
_exptl_crystal_F_000 1648
_refine_diff_density_max 0.540
_refine_diff_density_min -0.501
_refine_diff_density_rms 0.057
_refine_ls_extinction_coef 0.00040(14)
_refine_ls_extinction_expression Fc^*^=kFc[1+0.001xFc^2^\l^3^/sin(2\q)]^-1/4^
_refine_ls_extinction_method 'SHELXL-2018/3 (Sheldrick 2018)'
_refine_ls_goodness_of_fit_ref 1.013
_refine_ls_hydrogen_treatment constr
_refine_ls_matrix_type full
_refine_ls_number_parameters 227
_refine_ls_number_reflns 3779
_refine_ls_number_restraints 0
_refine_ls_restrained_S_all 1.013
_refine_ls_R_factor_all 0.0918
_refine_ls_R_factor_gt 0.0467
_refine_ls_shift/su_max 0.000
_refine_ls_shift/su_mean 0.000
_refine_ls_structure_factor_coef Fsqd
_refine_ls_weighting_details 'w=1/[\s^2^(Fo^2^)+(0.0494P)^2^+4.0563P] where P=(Fo^2^+2Fc^2^)/3'
_refine_ls_weighting_scheme calc
_refine_ls_wR_factor_gt 0.1044
_refine_ls_wR_factor_ref 0.1197
_reflns_Friedel_coverage 0.000
_reflns_number_gt 2267
_reflns_number_total 3779
_reflns_threshold_expression 'I > 2\s(I)'
_cod_data_source_file c9ra10194b2.cif
_cod_data_source_block 190415xjf08_0m
_cod_depositor_comments 'Adding full bibliography for 7239876.cif.'
_cod_database_code 7239876
_shelx_shelxl_version_number 2018/3
_shelx_space_group_comment
;
The symmetry employed for this shelxl refinement is uniquely defined
by the following loop, which should always be used as a source of
symmetry information in preference to the above space-group names.
They are only intended as comments.
;
_olex2_refinement_description
;
1. Fixed Uiso
 At 1.2 times of:
  All C(H) groups, All C(H,H) groups
2.a Secondary CH2 refined with riding coordinates:
 C5(H5A,H5B), C8(H8A,H8B)
2.b Aromatic/amide H refined with riding coordinates:
 C2(H2), C3(H3), C12(H12), C13(H13), C14(H14), C15(H15), C16(H16), C17(H17)
;
_olex2_submission_special_instructions 'No special instructions were received'

loop_
_space_group_symop_operation_xyz
'x, y, z'
'-x, y, -z+1/2'
'x+1/2, y+1/2, z'
'-x+1/2, y+1/2, -z+1/2'
'-x, -y, -z'
'x, -y, z-1/2'
'-x+1/2, -y+1/2, -z'
'x+1/2, -y+1/2, z-1/2'

loop_
_atom_site_label
_atom_site_type_symbol
_atom_site_fract_x
_atom_site_fract_y
_atom_site_fract_z
_atom_site_U_iso_or_equiv
_atom_site_adp_type
_atom_site_occupancy
_atom_site_site_symmetry_order
_atom_site_calc_flag
_atom_site_refinement_flags_posn
Br1 Br 0.05183(3) 0.33531(6) 0.18277(2) 0.0778(2) Uani 1 1 d .
F1 F 0.3236(3) 0.7173(3) 0.63067(15) 0.1187(11) Uani 1 1 d .
F2 F 0.3733(2) 0.5920(3) 0.71051(12) 0.1159(11) Uani 1 1 d .
F3 F 0.4622(2) 0.6656(4) 0.67296(13) 0.1341(14) Uani 1 1 d .
O1 O 0.39577(17) 0.5427(2) 0.47604(10) 0.0537(6) Uani 1 1 d .
O2 O 0.37843(15) 0.4977(2) 0.57602(9) 0.0460(5) Uani 1 1 d .
N1 N 0.39489(16) 0.2961(2) 0.45842(10) 0.0337(6) Uani 1 1 d .
N2 N 0.36703(16) 0.2480(3) 0.56079(10) 0.0381(6) Uani 1 1 d .
C1 C 0.1608(2) 0.3297(4) 0.25159(14) 0.0489(8) Uani 1 1 d .
C2 C 0.1720(2) 0.4261(4) 0.29605(15) 0.0581(10) Uani 1 1 d .
H2 H 0.125970 0.492487 0.293111 0.070 Uiso 1 1 calc R
C3 C 0.2529(2) 0.4232(4) 0.34558(14) 0.0508(9) Uani 1 1 d .
H3 H 0.261000 0.489096 0.375685 0.061 Uiso 1 1 calc R
C4 C 0.3218(2) 0.3243(3) 0.35099(12) 0.0355(7) Uani 1 1 d .
C5 C 0.4093(2) 0.3256(3) 0.40455(12) 0.0387(7) Uani 1 1 d .
H5A H 0.450318 0.251880 0.400439 0.046 Uiso 1 1 calc R
H5B H 0.438436 0.420804 0.407859 0.046 Uiso 1 1 calc R
C6 C 0.3905(2) 0.4152(3) 0.49056(13) 0.0376(7) Uani 1 1 d .
C7 C 0.3779(2) 0.3769(3) 0.54423(13) 0.0374(7) Uani 1 1 d .
C8 C 0.3647(2) 0.4707(4) 0.62813(14) 0.0508(9) Uani 1 1 d .
H8A H 0.406408 0.395301 0.651246 0.061 Uiso 1 1 calc R
H8B H 0.302590 0.438065 0.618902 0.061 Uiso 1 1 calc R
C9 C 0.3824(3) 0.6121(5) 0.66066(18) 0.0711(12) Uani 1 1 d .
C10 C 0.37022(19) 0.1309(3) 0.52574(13) 0.0355(7) Uani 1 1 d .
C11 C 0.38454(18) 0.1517(3) 0.47458(12) 0.0326(6) Uani 1 1 d .
C12 C 0.38872(19) 0.0289(3) 0.44216(13) 0.0409(7) Uani 1 1 d .
H12 H 0.398141 0.041084 0.408045 0.049 Uiso 1 1 calc R
C13 C 0.3790(2) -0.1096(3) 0.46056(15) 0.0463(8) Uani 1 1 d .
H13 H 0.382437 -0.190634 0.438837 0.056 Uiso 1 1 calc R
C14 C 0.3641(2) -0.1311(4) 0.51086(16) 0.0494(9) Uani 1 1 d .
H14 H 0.356747 -0.225562 0.522624 0.059 Uiso 1 1 calc R
C15 C 0.3602(2) -0.0114(3) 0.54314(14) 0.0456(8) Uani 1 1 d .
H15 H 0.350749 -0.025277 0.577166 0.055 Uiso 1 1 calc R
C16 C 0.3081(2) 0.2292(4) 0.30541(15) 0.0557(9) Uani 1 1 d .
H16 H 0.353670 0.162218 0.308059 0.067 Uiso 1 1 calc R
C17 C 0.2279(3) 0.2315(5) 0.25571(16) 0.0638(11) Uani 1 1 d .
H17 H 0.219760 0.166595 0.225314 0.077 Uiso 1 1 calc R

loop_
_atom_site_aniso_label
_atom_site_aniso_U_11
_atom_site_aniso_U_22
_atom_site_aniso_U_33
_atom_site_aniso_U_23
_atom_site_aniso_U_13
_atom_site_aniso_U_12
Br1 0.0582(3) 0.1064(4) 0.0490(3) 0.0090(2) 0.00023(18) -0.0185(2)
F1 0.168(3) 0.0702(19) 0.124(2) -0.0217(18) 0.065(2) 0.0240(19)
F2 0.175(3) 0.124(2) 0.0810(18) -0.0447(17) 0.085(2) -0.037(2)
F3 0.131(3) 0.194(3) 0.088(2) -0.077(2) 0.056(2) -0.100(2)
O1 0.0809(17) 0.0305(13) 0.0491(14) 0.0009(10) 0.0253(13) -0.0011(11)
O2 0.0653(14) 0.0342(12) 0.0376(12) -0.0070(10) 0.0195(10) 0.0016(11)
N1 0.0380(13) 0.0303(14) 0.0291(13) -0.0015(10) 0.0094(10) 0.0009(10)
N2 0.0430(14) 0.0336(15) 0.0358(13) 0.0008(12) 0.0138(11) 0.0052(12)
C1 0.0464(19) 0.058(2) 0.0372(17) 0.0066(17) 0.0107(15) -0.0134(17)
C2 0.049(2) 0.072(3) 0.052(2) 0.0019(19) 0.0184(17) 0.0133(18)
C3 0.054(2) 0.058(2) 0.0380(18) -0.0036(16) 0.0156(16) 0.0047(17)
C4 0.0426(16) 0.0353(17) 0.0321(15) 0.0020(13) 0.0187(13) -0.0052(14)
C5 0.0419(17) 0.0392(18) 0.0358(16) -0.0011(14) 0.0164(13) -0.0018(14)
C6 0.0410(17) 0.0321(18) 0.0337(16) -0.0007(14) 0.0086(13) 0.0018(14)
C7 0.0359(16) 0.0370(18) 0.0329(16) -0.0050(13) 0.0068(13) 0.0044(13)
C8 0.064(2) 0.050(2) 0.0423(18) -0.0051(16) 0.0257(17) 0.0046(17)
C9 0.079(3) 0.088(3) 0.051(2) -0.021(2) 0.031(2) -0.013(3)
C10 0.0323(15) 0.0337(18) 0.0365(17) 0.0017(13) 0.0095(13) 0.0041(12)
C11 0.0316(14) 0.0270(16) 0.0327(15) 0.0011(12) 0.0059(12) 0.0019(12)
C12 0.0413(17) 0.0395(19) 0.0368(16) -0.0035(14) 0.0100(14) 0.0046(14)
C13 0.0482(19) 0.0303(18) 0.051(2) -0.0050(15) 0.0104(16) 0.0070(14)
C14 0.053(2) 0.0297(19) 0.062(2) 0.0052(16) 0.0182(18) -0.0007(14)
C15 0.0523(19) 0.039(2) 0.0491(19) 0.0062(16) 0.0238(16) 0.0001(15)
C16 0.061(2) 0.055(2) 0.047(2) -0.0096(18) 0.0176(18) 0.0076(18)
C17 0.075(3) 0.066(3) 0.042(2) -0.0150(19) 0.0142(19) -0.001(2)

loop_
_atom_type_symbol
_atom_type_description
_atom_type_scat_dispersion_real
_atom_type_scat_dispersion_imag
_atom_type_scat_source
C C 0.0033 0.0016 'International Tables Vol C Tables 4.2.6.8 and 6.1.1.4'
H H 0.0000 0.0000 'International Tables Vol C Tables 4.2.6.8 and 6.1.1.4'
Br Br -0.2901 2.4595 'International Tables Vol C Tables 4.2.6.8 and 6.1.1.4'
F F 0.0171 0.0103 'International Tables Vol C Tables 4.2.6.8 and 6.1.1.4'
N N 0.0061 0.0033 'International Tables Vol C Tables 4.2.6.8 and 6.1.1.4'
O O 0.0106 0.0060 'International Tables Vol C Tables 4.2.6.8 and 6.1.1.4'

loop_
_geom_angle_atom_site_label_1
_geom_angle_atom_site_label_2
_geom_angle_atom_site_label_3
_geom_angle
C7 O2 C8 115.4(2)
C6 N1 C5 117.1(2)
C6 N1 C11 122.2(2)
C11 N1 C5 120.7(2)
C7 N2 C10 117.0(3)
C2 C1 Br1 119.7(3)
C17 C1 Br1 119.5(3)
C17 C1 C2 120.8(3)
C1 C2 C3 119.1(3)
C4 C3 C2 121.3(3)
C3 C4 C5 120.1(3)
C16 C4 C3 118.0(3)
C16 C4 C5 121.9(3)
N1 C5 C4 112.6(2)
O1 C6 N1 123.3(3)
O1 C6 C7 122.8(3)
N1 C6 C7 113.9(3)
O2 C7 C6 111.8(3)
N2 C7 O2 121.6(3)
N2 C7 C6 126.6(3)
O2 C8 C9 106.6(3)
F1 C9 C8 111.8(3)
F2 C9 F1 108.1(4)
F2 C9 C8 109.1(4)
F3 C9 F1 105.7(4)
F3 C9 F2 107.3(4)
F3 C9 C8 114.5(4)
N2 C10 C11 122.2(3)
N2 C10 C15 118.4(3)
C15 C10 C11 119.5(3)
C10 C11 N1 118.1(2)
C12 C11 N1 122.9(3)
C12 C11 C10 119.0(3)
C13 C12 C11 120.1(3)
C12 C13 C14 121.2(3)
C15 C14 C13 119.1(3)
C14 C15 C10 121.0(3)
C4 C16 C17 121.3(3)
C1 C17 C16 119.6(3)

loop_
_geom_bond_atom_site_label_1
_geom_bond_atom_site_label_2
_geom_bond_distance
Br1 C1 1.899(3)
F1 C9 1.341(5)
F2 C9 1.324(5)
F3 C9 1.281(5)
O1 C6 1.228(4)
O2 C7 1.354(3)
O2 C8 1.426(4)
N1 C5 1.479(4)
N1 C6 1.367(4)
N1 C11 1.403(4)
N2 C7 1.278(4)
N2 C10 1.393(4)
C1 C2 1.371(5)
C1 C17 1.366(5)
C2 C3 1.390(5)
C3 C4 1.384(4)
C4 C5 1.502(4)
C4 C16 1.377(4)
C6 C7 1.476(4)
C8 C9 1.487(5)
C10 C11 1.399(4)
C10 C15 1.394(4)
C11 C12 1.398(4)
C12 C13 1.371(4)
C13 C14 1.384(5)
C14 C15 1.371(5)
C16 C17 1.385(5)

loop_
_geom_torsion_atom_site_label_1
_geom_torsion_atom_site_label_2
_geom_torsion_atom_site_label_3
_geom_torsion_atom_site_label_4
_geom_torsion
Br1 C1 C2 C3 -178.5(3)
Br1 C1 C17 C16 178.8(3)
O1 C6 C7 O2 -3.5(4)
O1 C6 C7 N2 176.1(3)
O2 C8 C9 F1 62.4(4)
O2 C8 C9 F2 -178.1(3)
O2 C8 C9 F3 -57.9(5)
N1 C6 C7 O2 177.0(2)
N1 C6 C7 N2 -3.4(4)
N1 C11 C12 C13 179.4(3)
N2 C10 C11 N1 -0.7(4)
N2 C10 C11 C12 178.8(3)
N2 C10 C15 C14 -179.1(3)
C1 C2 C3 C4 -0.6(5)
C2 C1 C17 C16 0.1(6)
C2 C3 C4 C5 178.8(3)
C2 C3 C4 C16 0.7(5)
C3 C4 C5 N1 60.7(4)
C3 C4 C16 C17 -0.3(5)
C4 C16 C17 C1 0.0(6)
C5 N1 C6 O1 1.7(4)
C5 N1 C6 C7 -178.8(2)
C5 N1 C11 C10 -179.4(2)
C5 N1 C11 C12 1.2(4)
C5 C4 C16 C17 -178.5(3)
C6 N1 C5 C4 -97.6(3)
C6 N1 C11 C10 -0.7(4)
C6 N1 C11 C12 179.9(3)
C7 O2 C8 C9 171.2(3)
C7 N2 C10 C11 -0.1(4)
C7 N2 C10 C15 178.9(3)
C8 O2 C7 N2 -0.9(4)
C8 O2 C7 C6 178.7(3)
C10 N2 C7 O2 -178.2(2)
C10 N2 C7 C6 2.2(4)
C10 C11 C12 C13 -0.1(4)
C11 N1 C5 C4 81.2(3)
C11 N1 C6 O1 -177.1(3)
C11 N1 C6 C7 2.4(4)
C11 C10 C15 C14 -0.1(5)
C11 C12 C13 C14 0.6(5)
C12 C13 C14 C15 -0.8(5)
C13 C14 C15 C10 0.6(5)
C15 C10 C11 N1 -179.6(3)
C15 C10 C11 C12 -0.2(4)
C16 C4 C5 N1 -121.2(3)
C17 C1 C2 C3 0.3(5)
